data_1507450
loop_
_publ_author_name
'Okano, Takashi'
'Fumoto, Masataka'
'Kusukawa, Takahiro'
'Fujita, Makoto'

_publ_section_title
;
 Synthesis of Optically Active Trifluoromethylated Indolizidine
 Derivatives via Stereoselective Radical Cyclization
;
_journal_issue 9
_journal_name_full 'Organic Letters'
_journal_page_first 1571
_journal_paper_doi 10.1021/ol025792b
_journal_volume 4
_journal_year 2002
_chemical_formula_sum 'C21 H27 F3 N2 O5'
_chemical_formula_weight 444.45
_chemical_name_systematic
; 
((1R,3Z)-4,4,4-trifluoro-3-{[(2R)-2-(mthoxymethyl)pyrrolidin-1-yl]imino}-1-
phenylbutyl)malonic acid dimethyl ester 
;
_space_group_IT_number 76
_symmetry_cell_setting tetragonal
_symmetry_space_group_name_Hall 'P 4w'
_symmetry_space_group_name_H-M 'P 41'
_atom_sites_solution_hydrogens geom
_atom_sites_solution_primary direct
_atom_sites_solution_secondary difmap
_audit_creation_method SHELXL-97
_cell_angle_alpha 90.00
_cell_angle_beta 90.00
_cell_angle_gamma 90.00
_cell_formula_units_Z 4
_cell_length_a 12.229(7)
_cell_length_b 12.229(7)
_cell_length_c 15.675(9)
_cell_measurement_temperature 243(2)
_cell_volume 2344(2)
_computing_cell_refinement 'Bruker SMART'
_computing_data_collection 'Bruker SMART'
_computing_data_reduction 'Bruker SHELXTL'
_computing_molecular_graphics 'Bruker SHELXTL'
_computing_publication_material 'Bruker SHELXTL'
_computing_structure_refinement 'SHELXL-97 (Sheldrick, 1997)'
_computing_structure_solution 'SHELXS-97 (Sheldrick, 1990)'
_diffrn_ambient_temperature 293(2)
_diffrn_measured_fraction_theta_full 1.000
_diffrn_measured_fraction_theta_max 1.000
_diffrn_measurement_device_type 'CCD area detector'
_diffrn_measurement_method 'phi and omega scans'
_diffrn_radiation_monochromator graphite
_diffrn_radiation_source 'fine-focus sealed tube'
_diffrn_radiation_type MoK\a
_diffrn_radiation_wavelength 0.71073
_diffrn_reflns_av_R_equivalents 0.0834
_diffrn_reflns_av_sigmaI/netI 0.0835
_diffrn_reflns_limit_h_max 9
_diffrn_reflns_limit_h_min -11
_diffrn_reflns_limit_k_max 11
_diffrn_reflns_limit_k_min -11
_diffrn_reflns_limit_l_max 14
_diffrn_reflns_limit_l_min -14
_diffrn_reflns_number 8976
_diffrn_reflns_theta_full 19.77
_diffrn_reflns_theta_max 19.77
_diffrn_reflns_theta_min 1.67
_exptl_absorpt_coefficient_mu 0.105
_exptl_absorpt_correction_type none
_exptl_crystal_density_diffrn 1.259
_exptl_crystal_density_method 'not measured'
_exptl_crystal_F_000 936
_refine_diff_density_max 0.227
_refine_diff_density_min -0.207
_refine_diff_density_rms 0.040
_refine_ls_abs_structure_details 'Flack H D (1983), Acta Cryst. A39, 876-881'
_refine_ls_abs_structure_Flack 0(2)
_refine_ls_extinction_coef 0.011(2)
_refine_ls_extinction_expression Fc^*^=kFc[1+0.001xFc^2^\l^3^/sin(2\q)]^-1/4^
_refine_ls_extinction_method SHELXL
_refine_ls_goodness_of_fit_ref 0.893
_refine_ls_hydrogen_treatment mixed
_refine_ls_matrix_type full
_refine_ls_number_parameters 281
_refine_ls_number_reflns 2117
_refine_ls_number_restraints 1
_refine_ls_restrained_S_all 0.892
_refine_ls_R_factor_all 0.0904
_refine_ls_R_factor_gt 0.0546
_refine_ls_shift/su_max 0.000
_refine_ls_shift/su_mean 0.000
_refine_ls_structure_factor_coef Fsqd
_refine_ls_weighting_details 'calc w=1/[\s^2^(Fo^2^)+(0.1000P)^2^+0.0000P] where P=(Fo^2^+2Fc^2^)/3'
_refine_ls_weighting_scheme calc
_refine_ls_wR_factor_gt 0.1329
_refine_ls_wR_factor_ref 0.1543
_reflns_number_gt 1440
_reflns_number_total 2117
_reflns_threshold_expression >2sigma(I)
_cod_data_source_file ol025792b_s1.cif
_cod_data_source_block R-5a2
_cod_depositor_comments
;
The following automatic conversions were performed:

'_symmetry_cell_setting' value 'Tetragonal' changed to 'tetragonal'
according to /home/saulius/struct/CIF-dictionaries/cif_core.dic
dictionary named 'cif_core.dic' version 2.4.1 from 2010-06-29.

Automatic conversion script
Id: cif_fix_values 1715 2011-07-08 13:25:40Z adriana 
;
_cod_original_sg_symbol_H-M P4(1)
_cod_database_code 1507450

loop_
_symmetry_equiv_pos_as_xyz
'x, y, z'
'-x, -y, z+1/2'
'-y, x, z+1/4'
'y, -x, z+3/4'

loop_
_atom_site_label
_atom_site_type_symbol
_atom_site_fract_x
_atom_site_fract_y
_atom_site_fract_z
_atom_site_U_iso_or_equiv
_atom_site_adp_type
_atom_site_occupancy
_atom_site_symmetry_multiplicity
_atom_site_calc_flag
_atom_site_refinement_flags
O1A O 0.2887(4) 0.2641(4) 0.2028(3) 0.0735(16) Uani 1 1 d .
O1B O 0.0311(5) 0.1534(5) 0.2654(3) 0.087(2) Uani 1 1 d .
O2B O 0.0767(4) 0.1962(5) 0.3965(4) 0.091(2) Uani 1 1 d .
O2A O 0.3104(7) 0.3011(5) 0.3378(4) 0.136(4) Uani 1 1 d .
O3 O 0.6073(5) -0.3888(4) 0.4611(4) 0.0769(16) Uani 1 1 d .
N1 N 0.3158(5) -0.1870(5) 0.4620(3) 0.0502(15) Uani 1 1 d .
N2 N 0.3643(5) -0.2366(5) 0.3968(3) 0.0530(16) Uani 1 1 d .
C1B C -0.0819(8) 0.1746(11) 0.2884(7) 0.131(5) Uani 1 1 d .
H1BA H -0.1277 0.1644 0.2393 0.197 Uiso 1 1 calc R
H1BB H -0.0889 0.2484 0.3085 0.197 Uiso 1 1 calc R
H1BC H -0.1039 0.1249 0.3326 0.197 Uiso 1 1 calc R
C1A C 0.3421(9) 0.3688(8) 0.1806(6) 0.108(4) Uani 1 1 d .
H1AA H 0.3470 0.3753 0.1197 0.162 Uiso 1 1 calc R
H1AB H 0.4143 0.3706 0.2047 0.162 Uiso 1 1 calc R
H1AC H 0.2999 0.4284 0.2030 0.162 Uiso 1 1 calc R
C2A C 0.2761(6) 0.2424(6) 0.2840(6) 0.054(2) Uani 1 1 d .
C2B C 0.1014(6) 0.1644(6) 0.3268(6) 0.052(2) Uani 1 1 d .
C3 C 0.2171(6) 0.1373(5) 0.3000(4) 0.0475(19) Uani 1 1 d .
H3A H 0.2145 0.0955 0.2467 0.057 Uiso 1 1 calc R
C4 C 0.2745(6) 0.0684(5) 0.3678(4) 0.052(2) Uani 1 1 d .
H4A H 0.2715 0.1079 0.4222 0.062 Uiso 1 1 calc R
C5 C 0.3930(7) 0.0462(6) 0.3466(7) 0.068(2) Uani 1 1 d .
C6 C 0.4254(7) 0.0084(8) 0.2702(7) 0.086(3) Uani 1 1 d .
H6A H 0.3732 -0.0021 0.2278 0.104 Uiso 1 1 calc R
C7 C 0.5330(13) -0.0155(10) 0.2521(11) 0.126(5) Uani 1 1 d .
H7A H 0.5526 -0.0398 0.1980 0.151 Uiso 1 1 calc R
C8 C 0.6057(17) -0.0043(16) 0.310(2) 0.177(12) Uani 1 1 d .
H8A H 0.6778 -0.0222 0.2970 0.213 Uiso 1 1 calc R
C9 C 0.5825(15) 0.0320(14) 0.3879(15) 0.160(9) Uani 1 1 d .
H9A H 0.6376 0.0400 0.4283 0.192 Uiso 1 1 calc R
C10 C 0.4729(10) 0.0584(8) 0.4086(8) 0.105(4) Uani 1 1 d .
H10A H 0.4549 0.0834 0.4629 0.126 Uiso 1 1 calc R
C11 C 0.2095(5) -0.0431(6) 0.3781(4) 0.050(2) Uani 1 1 d .
H11A H 0.1321 -0.0277 0.3846 0.060 Uiso 1 1 calc R
H11B H 0.2190 -0.0870 0.3271 0.060 Uiso 1 1 calc R
C12 C 0.2493(6) -0.1062(6) 0.4544(4) 0.054(2) Uani 1 1 d .
C13 C 0.2095(13) -0.0709(11) 0.5367(7) 0.107(4) Uani 1 1 d .
C14 C 0.3091(8) -0.2581(7) 0.3159(5) 0.090(3) Uani 1 1 d .
H14A H 0.3176 -0.1973 0.2767 0.109 Uiso 1 1 calc R
H14B H 0.2318 -0.2723 0.3244 0.109 Uiso 1 1 calc R
C15 C 0.3680(16) -0.3589(12) 0.2839(8) 0.261(13) Uani 1 1 d .
H15A H 0.3166 -0.4066 0.2548 0.313 Uiso 1 1 calc R
H15B H 0.4242 -0.3378 0.2435 0.313 Uiso 1 1 calc R
C16 C 0.4143(7) -0.4133(6) 0.3508(6) 0.077(3) Uani 1 1 d .
H16A H 0.4833 -0.4457 0.3336 0.092 Uiso 1 1 calc R
H16B H 0.3662 -0.4713 0.3703 0.092 Uiso 1 1 calc R
C17 C 0.4326(6) -0.3312(5) 0.4214(4) 0.0488(19) Uani 1 1 d .
H17A H 0.4061 -0.3615 0.4755 0.059 Uiso 1 1 calc R
C18 C 0.5504(7) -0.2965(6) 0.4311(5) 0.066(2) Uani 1 1 d .
H18A H 0.5799 -0.2728 0.3767 0.079 Uiso 1 1 calc R
H18B H 0.5563 -0.2367 0.4715 0.079 Uiso 1 1 calc R
C19 C 0.7214(7) -0.3716(9) 0.4546(8) 0.106(3) Uani 1 1 d .
H19A H 0.7594 -0.4351 0.4750 0.160 Uiso 1 1 calc R
H19B H 0.7418 -0.3093 0.4883 0.160 Uiso 1 1 calc R
H19C H 0.7405 -0.3587 0.3960 0.160 Uiso 1 1 calc R
F1 F 0.2630(11) -0.0065(12) 0.5773(6) 0.272(9) Uani 1 1 d .
F2 F 0.1885(10) -0.1448(6) 0.5922(5) 0.224(6) Uani 1 1 d .
F3 F 0.1202(10) -0.0213(11) 0.5377(5) 0.264(8) Uani 1 1 d .

loop_
_atom_site_aniso_label
_atom_site_aniso_U_11
_atom_site_aniso_U_22
_atom_site_aniso_U_33
_atom_site_aniso_U_23
_atom_site_aniso_U_13
_atom_site_aniso_U_12
O1A 0.082(4) 0.073(4) 0.066(4) 0.006(3) 0.007(3) -0.028(3)
O1B 0.056(4) 0.154(6) 0.052(3) -0.014(3) -0.021(3) 0.009(4)
O2B 0.074(4) 0.131(6) 0.069(4) -0.030(4) -0.008(3) 0.051(4)
O2A 0.284(11) 0.063(4) 0.062(4) 0.002(4) -0.030(5) -0.066(5)
O3 0.056(4) 0.060(4) 0.115(4) 0.011(3) -0.002(3) 0.006(3)
N1 0.066(4) 0.042(4) 0.042(4) 0.003(3) -0.001(3) 0.003(4)
N2 0.066(4) 0.055(4) 0.038(4) 0.007(3) -0.011(3) 0.013(4)
C1B 0.052(7) 0.236(16) 0.105(8) -0.047(9) -0.007(6) 0.001(7)
C1A 0.108(8) 0.099(7) 0.118(8) 0.014(6) 0.029(7) -0.058(7)
C2A 0.074(6) 0.048(6) 0.041(5) -0.002(5) -0.001(4) 0.004(5)
C2B 0.057(6) 0.044(5) 0.055(5) -0.004(4) 0.004(5) 0.007(4)
C3 0.062(6) 0.035(5) 0.045(4) 0.000(4) -0.011(4) 0.004(4)
C4 0.063(6) 0.037(5) 0.055(4) -0.003(4) -0.007(4) 0.006(4)
C5 0.063(7) 0.036(5) 0.104(7) 0.021(5) -0.013(6) 0.006(4)
C6 0.038(6) 0.107(8) 0.114(8) 0.018(7) 0.013(6) 0.018(5)
C7 0.095(12) 0.093(9) 0.190(15) 0.027(9) 0.049(11) 0.007(8)
C8 0.061(12) 0.111(14) 0.36(4) 0.072(19) 0.007(19) -0.004(10)
C9 0.074(14) 0.109(13) 0.30(3) 0.069(15) -0.097(15) -0.031(10)
C10 0.077(8) 0.084(8) 0.155(10) -0.003(7) -0.056(8) -0.008(6)
C11 0.032(4) 0.051(5) 0.068(5) 0.003(4) 0.002(4) 0.003(4)
C12 0.062(5) 0.042(5) 0.058(5) 0.013(5) 0.005(4) 0.007(4)
C13 0.148(11) 0.100(9) 0.073(9) 0.011(8) 0.034(8) 0.066(9)
C14 0.138(8) 0.062(6) 0.072(6) -0.023(5) -0.022(6) 0.040(6)
C15 0.44(3) 0.196(15) 0.142(11) -0.120(11) -0.200(16) 0.245(18)
C16 0.080(6) 0.061(6) 0.090(6) -0.025(6) -0.010(5) 0.008(5)
C17 0.063(6) 0.028(4) 0.055(5) 0.008(4) 0.003(4) 0.003(4)
C18 0.070(6) 0.047(6) 0.081(6) 0.008(4) -0.014(5) -0.002(5)
C19 0.055(7) 0.113(9) 0.151(9) 0.016(7) -0.025(6) -0.001(5)
F1 0.305(15) 0.376(17) 0.134(7) -0.166(11) 0.084(8) -0.169(14)
F2 0.417(15) 0.123(6) 0.133(6) 0.042(5) 0.165(8) 0.081(8)
F3 0.293(12) 0.398(17) 0.100(5) -0.046(8) 0.028(7) 0.252(14)

loop_
_atom_type_symbol
_atom_type_description
_atom_type_scat_dispersion_real
_atom_type_scat_dispersion_imag
_atom_type_scat_source
C C 0.0033 0.0016 'International Tables Vol C Tables 4.2.6.8 and 6.1.1.4'
H H 0.0000 0.0000 'International Tables Vol C Tables 4.2.6.8 and 6.1.1.4'
N N 0.0061 0.0033 'International Tables Vol C Tables 4.2.6.8 and 6.1.1.4'
O O 0.0106 0.0060 'International Tables Vol C Tables 4.2.6.8 and 6.1.1.4'
F F 0.0171 0.0103 'International Tables Vol C Tables 4.2.6.8 and 6.1.1.4'

loop_
_geom_angle_atom_site_label_1
_geom_angle_atom_site_label_2
_geom_angle_atom_site_label_3
_geom_angle
C2A O1A C1A 117.1(6)
C2B O1B C1B 115.3(7)
C18 O3 C19 110.2(6)
C12 N1 N2 124.2(6)
N1 N2 C14 123.0(6)
N1 N2 C17 114.1(5)
C14 N2 C17 110.3(6)
O2A C2A O1A 121.9(8)
O2A C2A C3 124.9(8)
O1A C2A C3 113.2(7)
O2B C2B O1B 122.9(7)
O2B C2B C3 124.0(8)
O1B C2B C3 113.0(7)
C2A C3 C2B 108.0(6)
C2A C3 C4 111.6(6)
C2B C3 C4 110.9(6)
C5 C4 C3 112.7(6)
C5 C4 C11 110.4(5)
C3 C4 C11 108.3(5)
C6 C5 C10 117.0(10)
C6 C5 C4 122.8(8)
C10 C5 C4 120.1(10)
C5 C6 C7 122.6(11)
C8 C7 C6 119.8(18)
C7 C8 C9 123(2)
C8 C9 C10 119(2)
C5 C10 C9 118.8(13)
C12 C11 C4 111.1(6)
N1 C12 C13 111.1(8)
N1 C12 C11 132.3(7)
C13 C12 C11 116.5(8)
F1 C13 F3 98.7(12)
F1 C13 F2 102.1(12)
F3 C13 F2 99.1(13)
F1 C13 C12 119.0(13)
F3 C13 C12 116.9(11)
F2 C13 C12 117.6(10)
N2 C14 C15 102.4(7)
C16 C15 C14 109.8(9)
C15 C16 C17 107.5(7)
N2 C17 C18 110.2(5)
N2 C17 C16 104.2(6)
C18 C17 C16 113.7(7)
O3 C18 C17 106.3(6)

loop_
_geom_bond_atom_site_label_1
_geom_bond_atom_site_label_2
_geom_bond_distance
O1A C2A 1.309(9)
O1A C1A 1.479(9)
O1B C2B 1.298(9)
O1B C1B 1.452(10)
O2B C2B 1.198(8)
O2A C2A 1.184(9)
O3 C18 1.406(8)
O3 C19 1.415(9)
N1 C12 1.285(8)
N1 N2 1.329(7)
N2 C14 1.459(9)
N2 C17 1.478(8)
C2A C3 1.496(10)
C2B C3 1.513(10)
C3 C4 1.528(9)
C4 C5 1.511(11)
C4 C11 1.587(9)
C5 C6 1.344(12)
C5 C10 1.387(12)
C6 C7 1.377(14)
C7 C8 1.28(2)
C8 C9 1.33(2)
C9 C10 1.416(19)
C11 C12 1.505(10)
C12 C13 1.444(12)
C13 F1 1.206(15)
C13 F3 1.249(13)
C13 F2 1.281(12)
C14 C15 1.514(13)
C15 C16 1.366(13)
C16 C17 1.510(10)
C17 C18 1.509(9)

loop_
_cod_related_entry_id
_cod_related_entry_code
_cod_related_entry_database
1 30651832 ChemSpider
